data_1553175
loop_
_publ_author_name
'Wang, Shuai'
'Yang, Li-Jun'
'Zeng, Jun-Liang'
'Zheng, Yan'
'Ma, Jun-An'

_publ_section_title
;
 Silver-catalyzed [3 + 2] cycloaddition of isocyanides with diazo
 compounds: new regioselective access to 1,4-disubstituted-1,2,3-triazoles
;
_journal_issue 11
_journal_name_full 'Organic Chemistry Frontiers'
_journal_page_first 1468
_journal_paper_doi 10.1039/C5QO00219B
_journal_volume 2
_journal_year 2015
_chemical_formula_sum 'C11 H7 F6 N3'
_chemical_formula_weight 295.20
_space_group_IT_number 14
_space_group_name_Hall '-P 2ybc'
_space_group_name_H-M_alt 'P 1 21/c 1'
_symmetry_cell_setting monoclinic
_symmetry_space_group_name_H-M 'P 1 21/c 1'
_atom_sites_solution_hydrogens geom
_atom_sites_solution_primary direct
_atom_sites_solution_secondary difmap
_audit_creation_method SHELXL-97
_audit_update_record
;
2014-09-14 deposited with the CCDC.
2015-09-01 downloaded from the CCDC.
;
_cell_angle_alpha 90.00
_cell_angle_beta 100.814(5)
_cell_angle_gamma 90.00
_cell_formula_units_Z 4
_cell_length_a 10.630(7)
_cell_length_b 8.222(5)
_cell_length_c 13.645(8)
_cell_measurement_reflns_used 2571
_cell_measurement_temperature 294(2)
_cell_measurement_theta_max 27.5
_cell_measurement_theta_min 3.0
_cell_volume 1171.4(13)
_computing_cell_refinement CRYSTALCLEAR
_computing_data_collection CRYSTALCLEAR
_computing_data_reduction CRYSTALCLEAR
_computing_molecular_graphics 'Bruker SHELXTL'
_computing_publication_material 'Bruker SHELXTL'
_computing_structure_refinement 'SHELXL-97 (Sheldrick, 1997)'
_computing_structure_solution 'SHELXS-97 (Sheldrick, 1990)'
_diffrn_ambient_temperature 294(2)
_diffrn_detector_area_resol_mean 13.6612
_diffrn_measured_fraction_theta_full 0.996
_diffrn_measured_fraction_theta_max 0.996
_diffrn_measurement_device_type 'Rigaku Mercury375R'
_diffrn_measurement_method 'profile data from \w-scans'
_diffrn_radiation_monochromator graphite
_diffrn_radiation_source 'fine-focus sealed tube'
_diffrn_radiation_type MoK\a
_diffrn_radiation_wavelength 0.71073
_diffrn_reflns_av_R_equivalents 0.0509
_diffrn_reflns_av_sigmaI/netI 0.0283
_diffrn_reflns_limit_h_max 13
_diffrn_reflns_limit_h_min -13
_diffrn_reflns_limit_k_max 10
_diffrn_reflns_limit_k_min -10
_diffrn_reflns_limit_l_max 17
_diffrn_reflns_limit_l_min -17
_diffrn_reflns_number 11814
_diffrn_reflns_theta_full 27.46
_diffrn_reflns_theta_max 27.46
_diffrn_reflns_theta_min 3.04
_exptl_absorpt_coefficient_mu 0.170
_exptl_absorpt_correction_T_max 0.9832
_exptl_absorpt_correction_T_min 0.9539
_exptl_absorpt_correction_type multi-scan
_exptl_crystal_colour COLORLESS
_exptl_crystal_density_diffrn 1.674
_exptl_crystal_density_method 'not measured'
_exptl_crystal_description BLOCK
_exptl_crystal_F_000 592
_exptl_crystal_size_max 0.28
_exptl_crystal_size_mid 0.12
_exptl_crystal_size_min 0.10
_refine_diff_density_max 0.348
_refine_diff_density_min -0.260
_refine_diff_density_rms 0.044
_refine_ls_extinction_method none
_refine_ls_goodness_of_fit_ref 1.065
_refine_ls_hydrogen_treatment constr
_refine_ls_matrix_type full
_refine_ls_number_parameters 181
_refine_ls_number_reflns 2680
_refine_ls_number_restraints 0
_refine_ls_restrained_S_all 1.065
_refine_ls_R_factor_all 0.0627
_refine_ls_R_factor_gt 0.0517
_refine_ls_shift/su_max 0.000
_refine_ls_shift/su_mean 0.000
_refine_ls_structure_factor_coef Fsqd
_refine_ls_weighting_details 'calc w=1/[\s^2^(Fo^2^)+(0.0799P)^2^+0.2848P] where P=(Fo^2^+2Fc^2^)/3'
_refine_ls_weighting_scheme calc
_refine_ls_wR_factor_gt 0.1428
_refine_ls_wR_factor_ref 0.1525
_reflns_number_gt 2127
_reflns_number_total 2680
_reflns_threshold_expression >2sigma(I)
_cod_data_source_file c5qo00219b2.cif
_cod_data_source_block 140107a
_cod_depositor_comments
;
The following automatic conversions were performed:

data item '_exptl_absorpt_correction_type' value 'MULTI-SCAN' was
changed to 'multi-scan' in accordance with the
/home/saulius/struct/COD-crude-data/automatic-downloads/DataCite-retrospective/RSC/depositions/lib/dictionaries/cif_core.dic
dictionary named 'cif_core.dic' version 2.4.2 last updated on
2011-04-26.

data item '_refine_ls_hydrogen_treatment' value 'CONSTR' was changed
to 'constr' in accordance with the
/home/saulius/struct/COD-crude-data/automatic-downloads/DataCite-retrospective/RSC/depositions/lib/dictionaries/cif_core.dic
dictionary named 'cif_core.dic' version 2.4.2 last updated on
2011-04-26.

data item '_symmetry_cell_setting' value 'MONOCLINIC' was changed to
'monoclinic' in accordance with the
/home/saulius/struct/COD-crude-data/automatic-downloads/DataCite-retrospective/RSC/depositions/lib/dictionaries/cif_core.dic
dictionary named 'cif_core.dic' version 2.4.2 last updated on
2011-04-26.

Automatic conversion script
Id: cif_fix_values 6909 2019-04-08 15:41:33Z antanas 
;
_cod_original_cell_volume 1171.5(12)
_cod_original_sg_symbol_H-M P2(1)/c
_cod_database_code 1553175

loop_
_symmetry_equiv_pos_as_xyz
'x, y, z'
'-x, y+1/2, -z+1/2'
'-x, -y, -z'
'x, -y-1/2, z-1/2'

loop_
_atom_site_label
_atom_site_type_symbol
_atom_site_fract_x
_atom_site_fract_y
_atom_site_fract_z
_atom_site_U_iso_or_equiv
_atom_site_adp_type
_atom_site_occupancy
_atom_site_symmetry_multiplicity
_atom_site_calc_flag
_atom_site_refinement_flags
C1 C 0.64269(19) 0.0257(3) 0.90252(15) 0.0611(5) Uani 1 1 d .
C2 C 0.76951(16) 0.0561(2) 0.87431(13) 0.0455(4) Uani 1 1 d .
C3 C 0.81469(15) 0.0100(2) 0.79096(12) 0.0394(4) Uani 1 1 d .
C4 C 0.76056(16) -0.0925(2) 0.70281(13) 0.0450(4) Uani 1 1 d .
H4A H 0.7219 -0.1886 0.7259 0.054 Uiso 1 1 calc R
H4B H 0.8301 -0.1284 0.6711 0.054 Uiso 1 1 calc R
C5 C 0.66199(18) -0.0078(3) 0.62623(14) 0.0532(5) Uani 1 1 d .
C6 C 1.03558(15) 0.05367(19) 0.75050(13) 0.0402(4) Uani 1 1 d .
C7 C 1.02188(17) 0.1125(2) 0.65432(14) 0.0477(4) Uani 1 1 d .
H7 H 0.9462 0.1626 0.6238 0.057 Uiso 1 1 calc R
C8 C 1.12323(19) 0.0954(3) 0.60401(15) 0.0553(5) Uani 1 1 d .
H8 H 1.1159 0.1346 0.5392 0.066 Uiso 1 1 calc R
C9 C 1.23509(19) 0.0202(3) 0.65016(16) 0.0575(5) Uani 1 1 d .
H9 H 1.3025 0.0084 0.6160 0.069 Uiso 1 1 calc R
C10 C 1.24743(17) -0.0374(3) 0.74628(16) 0.0546(5) Uani 1 1 d .
H10 H 1.3232 -0.0872 0.7768 0.065 Uiso 1 1 calc R
C11 C 1.14742(16) -0.0214(2) 0.79761(14) 0.0462(4) Uani 1 1 d .
H11 H 1.1551 -0.0604 0.8624 0.055 Uiso 1 1 calc R
F1 F 0.58648(13) -0.1069(2) 0.85868(12) 0.0835(5) Uani 1 1 d .
F2 F 0.55957(14) 0.1445(2) 0.87367(16) 0.1072(6) Uani 1 1 d .
F3 F 0.65106(16) 0.0094(3) 0.99872(11) 0.1247(9) Uani 1 1 d .
F4 F 0.56196(13) 0.0424(2) 0.66264(11) 0.0907(5) Uani 1 1 d .
F5 F 0.70823(13) 0.12217(17) 0.58734(11) 0.0798(4) Uani 1 1 d .
F6 F 0.61803(14) -0.1068(2) 0.55071(10) 0.0835(5) Uani 1 1 d .
N1 N 0.86015(15) 0.1427(2) 0.93605(12) 0.0530(4) Uani 1 1 d .
N2 N 0.96146(14) 0.1532(2) 0.89530(11) 0.0516(4) Uani 1 1 d .
N3 N 0.93490(13) 0.07331(17) 0.80687(10) 0.0411(3) Uani 1 1 d .

loop_
_atom_site_aniso_label
_atom_site_aniso_U_11
_atom_site_aniso_U_22
_atom_site_aniso_U_33
_atom_site_aniso_U_23
_atom_site_aniso_U_13
_atom_site_aniso_U_12
C1 0.0468(10) 0.0848(15) 0.0527(11) -0.0041(10) 0.0120(8) -0.0049(10)
C2 0.0391(8) 0.0518(9) 0.0451(9) 0.0018(7) 0.0064(7) 0.0026(7)
C3 0.0344(8) 0.0408(8) 0.0412(8) 0.0032(6) 0.0027(6) 0.0014(6)
C4 0.0421(9) 0.0451(9) 0.0464(9) -0.0035(7) 0.0045(7) -0.0039(7)
C5 0.0430(9) 0.0665(12) 0.0469(10) -0.0011(8) 0.0000(7) -0.0054(8)
C6 0.0337(8) 0.0421(8) 0.0444(8) -0.0038(7) 0.0061(6) -0.0026(6)
C7 0.0428(9) 0.0515(10) 0.0469(9) 0.0009(7) 0.0034(7) 0.0020(7)
C8 0.0548(11) 0.0648(12) 0.0471(10) -0.0020(9) 0.0118(8) -0.0057(9)
C9 0.0445(10) 0.0684(12) 0.0628(12) -0.0107(10) 0.0185(8) -0.0044(9)
C10 0.0360(9) 0.0587(11) 0.0672(12) -0.0028(9) 0.0050(8) 0.0035(8)
C11 0.0388(8) 0.0481(9) 0.0495(9) 0.0030(7) 0.0025(7) -0.0021(7)
F1 0.0598(8) 0.0965(11) 0.0986(11) -0.0133(8) 0.0257(7) -0.0241(7)
F2 0.0609(9) 0.1093(13) 0.1601(17) 0.0025(12) 0.0433(10) 0.0252(9)
F3 0.0782(10) 0.246(3) 0.0549(8) -0.0046(12) 0.0242(7) -0.0527(13)
F4 0.0513(7) 0.1462(15) 0.0720(9) 0.0119(9) 0.0049(6) 0.0317(8)
F5 0.0758(9) 0.0765(9) 0.0778(9) 0.0266(7) -0.0095(7) -0.0107(7)
F6 0.0873(10) 0.0972(10) 0.0552(8) -0.0115(7) -0.0142(7) -0.0213(8)
N1 0.0465(8) 0.0659(10) 0.0462(8) -0.0088(7) 0.0073(6) -0.0008(7)
N2 0.0456(8) 0.0612(9) 0.0463(8) -0.0112(7) 0.0043(6) -0.0028(7)
N3 0.0352(7) 0.0454(7) 0.0410(7) -0.0031(6) 0.0027(5) -0.0013(5)

loop_
_atom_type_symbol
_atom_type_description
_atom_type_scat_dispersion_real
_atom_type_scat_dispersion_imag
_atom_type_scat_source
C C 0.0033 0.0016 'International Tables Vol C Tables 4.2.6.8 and 6.1.1.4'
H H 0.0000 0.0000 'International Tables Vol C Tables 4.2.6.8 and 6.1.1.4'
N N 0.0061 0.0033 'International Tables Vol C Tables 4.2.6.8 and 6.1.1.4'
F F 0.0171 0.0103 'International Tables Vol C Tables 4.2.6.8 and 6.1.1.4'

loop_
_geom_angle_atom_site_label_1
_geom_angle_atom_site_label_2
_geom_angle_atom_site_label_3
_geom_angle
F3 C1 F2 106.9(2)
F3 C1 F1 107.9(2)
F2 C1 F1 104.61(17)
F3 C1 C2 112.48(17)
F2 C1 C2 112.59(19)
F1 C1 C2 111.90(18)
N1 C2 C3 110.03(16)
N1 C2 C1 119.93(17)
C3 C2 C1 130.04(17)
N3 C3 C2 103.12(15)
N3 C3 C4 123.63(15)
C2 C3 C4 133.15(16)
C3 C4 C5 114.28(15)
C3 C4 H4A 108.7
C5 C4 H4A 108.7
C3 C4 H4B 108.7
C5 C4 H4B 108.7
H4A C4 H4B 107.6
F4 C5 F6 107.01(16)
F4 C5 F5 106.45(19)
F6 C5 F5 106.62(17)
F4 C5 C4 112.84(16)
F6 C5 C4 110.69(18)
F5 C5 C4 112.85(16)
C7 C6 C11 121.69(16)
C7 C6 N3 120.82(15)
C11 C6 N3 117.46(16)
C6 C7 C8 118.76(17)
C6 C7 H7 120.6
C8 C7 H7 120.6
C9 C8 C7 120.04(19)
C9 C8 H8 120.0
C7 C8 H8 120.0
C10 C9 C8 120.50(18)
C10 C9 H9 119.7
C8 C9 H9 119.7
C9 C10 C11 120.27(18)
C9 C10 H10 119.9
C11 C10 H10 119.9
C10 C11 C6 118.73(18)
C10 C11 H11 120.6
C6 C11 H11 120.6
N2 N1 C2 108.48(15)
N1 N2 N3 107.25(14)
N2 N3 C3 111.12(14)
N2 N3 C6 118.57(13)
C3 N3 C6 129.99(14)

loop_
_geom_bond_atom_site_label_1
_geom_bond_atom_site_label_2
_geom_bond_distance
C1 F3 1.306(3)
C1 F2 1.326(3)
C1 F1 1.330(3)
C1 C2 1.491(3)
C2 N1 1.356(2)
C2 C3 1.369(3)
C3 N3 1.359(2)
C3 C4 1.493(2)
C4 C5 1.505(3)
C4 H4A 0.9700
C4 H4B 0.9700
C5 F4 1.321(2)
C5 F6 1.327(2)
C5 F5 1.328(2)
C6 C7 1.380(3)
C6 C11 1.386(2)
C6 N3 1.440(2)
C7 C8 1.389(3)
C7 H7 0.9300
C8 C9 1.383(3)
C8 H8 0.9300
C9 C10 1.377(3)
C9 H9 0.9300
C10 C11 1.385(3)
C10 H10 0.9300
C11 H11 0.9300
N1 N2 1.304(2)
N2 N3 1.356(2)

loop_
_geom_torsion_atom_site_label_1
_geom_torsion_atom_site_label_2
_geom_torsion_atom_site_label_3
_geom_torsion_atom_site_label_4
_geom_torsion
F3 C1 C2 N1 -33.5(3)
F2 C1 C2 N1 87.3(2)
F1 C1 C2 N1 -155.22(18)
F3 C1 C2 C3 146.9(2)
F2 C1 C2 C3 -92.3(3)
F1 C1 C2 C3 25.2(3)
N1 C2 C3 N3 -0.04(19)
C1 C2 C3 N3 179.59(19)
N1 C2 C3 C4 176.10(17)
C1 C2 C3 C4 -4.3(3)
N3 C3 C4 C5 -106.64(19)
C2 C3 C4 C5 77.9(2)
C3 C4 C5 F4 -59.8(2)
C3 C4 C5 F6 -179.64(15)
C3 C4 C5 F5 61.0(2)
C11 C6 C7 C8 0.0(3)
N3 C6 C7 C8 177.90(16)
C6 C7 C8 C9 0.2(3)
C7 C8 C9 C10 -0.4(3)
C8 C9 C10 C11 0.4(3)
C9 C10 C11 C6 -0.2(3)
C7 C6 C11 C10 0.0(3)
N3 C6 C11 C10 -177.98(16)
C3 C2 N1 N2 -0.1(2)
C1 C2 N1 N2 -179.81(17)
C2 N1 N2 N3 0.3(2)
N1 N2 N3 C3 -0.3(2)
N1 N2 N3 C6 -174.41(15)
C2 C3 N3 N2 0.20(18)
C4 C3 N3 N2 -176.42(15)
C2 C3 N3 C6 173.45(16)
C4 C3 N3 C6 -3.2(3)
C7 C6 N3 N2 -121.90(18)
C11 C6 N3 N2 56.1(2)
C7 C6 N3 C3 65.3(2)
C11 C6 N3 C3 -116.7(2)
